data_4083266
loop_
_publ_author_name
'Gray, Katherine'
'Page, Michael J.'
'Wagler, J\"org'
'Messerle, Barbara A.'

_publ_section_title
;
 Iridium(III) Cp* Complexes for the Efficient Hydroamination of Internal
 Alkynes
;
_journal_issue 17
_journal_name_full Organometallics
_journal_page_first 6270
_journal_paper_doi 10.1021/om300550k
_journal_volume 31
_journal_year 2012
_chemical_formula_moiety 'C19 H27 Cl Ir N4, C24 H20 B'
_chemical_formula_sum 'C43 H47 B Cl Ir N4'
_chemical_formula_weight 858.31
_chemical_name_systematic
; 
 ? 
;
_space_group_IT_number 14
_symmetry_cell_setting monoclinic
_symmetry_space_group_name_Hall '-P 2yn'
_symmetry_space_group_name_H-M 'P 1 21/n 1'
_atom_sites_solution_hydrogens geom
_atom_sites_solution_primary direct
_atom_sites_solution_secondary difmap
_audit_creation_method SHELXL-97
_cell_angle_alpha 90.00
_cell_angle_beta 95.4420(10)
_cell_angle_gamma 90.00
_cell_formula_units_Z 4
_cell_length_a 13.3380(2)
_cell_length_b 14.6435(2)
_cell_length_c 18.9118(3)
_cell_measurement_reflns_used 110089
_cell_measurement_temperature 100(2)
_cell_measurement_theta_max 32.032
_cell_measurement_theta_min 2.546
_cell_volume 3677.11(9)
_computing_cell_refinement 'HKL Scalepack (Otwinowski & Minor 1997)'
_computing_data_collection 'Nonius Collect, KappaCCD'
_computing_data_reduction 'Denzo and Scalepak (Otwinowski & Minor, 1997)'
_computing_molecular_graphics 'ORTEP32 for windows (Farugia)'
_computing_publication_material 'Ciftab (Sheldrick, 1997)'
_computing_structure_refinement 'SHELXL-97 (Sheldrick, 1997)'
_computing_structure_solution 'SHELXS-97 (Sheldrick, 1990)'
_diffrn_ambient_temperature 100(2)
_diffrn_measured_fraction_theta_full 0.999
_diffrn_measured_fraction_theta_max 0.999
_diffrn_measurement_device_type 'Nonius Kappa CCD area detector'
_diffrn_measurement_method 'phi and omega scans'
_diffrn_radiation_monochromator graphite
_diffrn_radiation_source 'fine-focus sealed tube'
_diffrn_radiation_type MoK\a
_diffrn_radiation_wavelength 0.71073
_diffrn_reflns_av_R_equivalents 0.0498
_diffrn_reflns_av_sigmaI/netI 0.0367
_diffrn_reflns_limit_h_max 19
_diffrn_reflns_limit_h_min -19
_diffrn_reflns_limit_k_max 21
_diffrn_reflns_limit_k_min -21
_diffrn_reflns_limit_l_max 28
_diffrn_reflns_limit_l_min -27
_diffrn_reflns_number 62722
_diffrn_reflns_theta_full 32.00
_diffrn_reflns_theta_max 32.00
_diffrn_reflns_theta_min 2.78
_exptl_absorpt_coefficient_mu 3.741
_exptl_absorpt_correction_T_max 0.577
_exptl_absorpt_correction_T_min 0.463
_exptl_absorpt_correction_type multi-scan
_exptl_absorpt_process_details SORTAV
_exptl_crystal_colour yellow
_exptl_crystal_density_diffrn 1.550
_exptl_crystal_density_method 'not measured'
_exptl_crystal_description polyhedron
_exptl_crystal_F_000 1728
_exptl_crystal_size_max 0.19
_exptl_crystal_size_mid 0.18
_exptl_crystal_size_min 0.15
_refine_diff_density_max 1.758
_refine_diff_density_min -2.650
_refine_diff_density_rms 0.123
_refine_ls_extinction_method none
_refine_ls_goodness_of_fit_ref 1.061
_refine_ls_hydrogen_treatment constr
_refine_ls_matrix_type full
_refine_ls_number_parameters 515
_refine_ls_number_reflns 12755
_refine_ls_number_restraints 44
_refine_ls_restrained_S_all 1.060
_refine_ls_R_factor_all 0.0491
_refine_ls_R_factor_gt 0.0336
_refine_ls_shift/su_max 0.001
_refine_ls_shift/su_mean 0.000
_refine_ls_structure_factor_coef Fsqd
_refine_ls_weighting_details 'calc w=1/[\s^2^(Fo^2^)+(0.0227P)^2^+7.5916P] where P=(Fo^2^+2Fc^2^)/3'
_refine_ls_weighting_scheme calc
_refine_ls_wR_factor_gt 0.0698
_refine_ls_wR_factor_ref 0.0736
_reflns_number_gt 10368
_reflns_number_total 12755
_reflns_threshold_expression >2sigma(I)
_cod_data_source_file om300550k_si_001.cif
_cod_data_source_block compound_16a
_cod_original_sg_symbol_Hall -P2yn
_cod_original_sg_symbol_H-M P21/n
_cod_database_code 4083266

loop_
_symmetry_equiv_pos_as_xyz
'x, y, z'
'-x+1/2, y+1/2, -z+1/2'
'-x, -y, -z'
'x-1/2, -y-1/2, z-1/2'

loop_
_atom_site_label
_atom_site_type_symbol
_atom_site_fract_x
_atom_site_fract_y
_atom_site_fract_z
_atom_site_U_iso_or_equiv
_atom_site_adp_type
_atom_site_occupancy
_atom_site_symmetry_multiplicity
_atom_site_calc_flag
_atom_site_refinement_flags
_atom_site_disorder_assembly
_atom_site_disorder_group
Ir1 Ir 0.791387(7) 0.133057(7) 0.064542(6) 0.01861(3) Uani 1 1 d . . .
Cl1 Cl 0.74642(6) 0.04642(6) -0.04252(4) 0.03291(16) Uani 1 1 d . A .
C1 C 0.7004(2) 0.2415(2) 0.10385(16) 0.0241(6) Uani 1 1 d . A .
C2 C 0.6354(2) 0.1718(2) 0.07445(17) 0.0264(6) Uani 1 1 d . A .
C3 C 0.6562(2) 0.0892(2) 0.11536(16) 0.0243(6) Uani 1 1 d . A .
C4 C 0.7345(2) 0.1086(2) 0.16901(16) 0.0248(6) Uani 1 1 d . A .
C5 C 0.7649(2) 0.2027(2) 0.16141(16) 0.0237(6) Uani 1 1 d . A .
C6 C 0.6998(3) 0.3401(2) 0.0824(2) 0.0355(7) Uani 1 1 d . . .
H6A H 0.6680 0.3463 0.0338 0.053 Uiso 1 1 calc R A .
H6B H 0.7691 0.3628 0.0848 0.053 Uiso 1 1 calc R . .
H6C H 0.6618 0.3757 0.1148 0.053 Uiso 1 1 calc R . .
C7 C 0.5520(2) 0.1812(3) 0.0158(2) 0.0388(8) Uani 1 1 d . . .
H7A H 0.5584 0.2399 -0.0083 0.058 Uiso 1 1 calc R A .
H7B H 0.4869 0.1786 0.0357 0.058 Uiso 1 1 calc R . .
H7C H 0.5563 0.1314 -0.0184 0.058 Uiso 1 1 calc R . .
C8 C 0.5991(3) 0.0015(2) 0.1017(2) 0.0378(8) Uani 1 1 d . . .
H8A H 0.6312 -0.0469 0.1316 0.057 Uiso 1 1 calc R A .
H8B H 0.5995 -0.0154 0.0516 0.057 Uiso 1 1 calc R . .
H8C H 0.5295 0.0097 0.1130 0.057 Uiso 1 1 calc R . .
C9 C 0.7796(3) 0.0444(3) 0.22531(18) 0.0385(8) Uani 1 1 d . . .
H9A H 0.7459 0.0525 0.2687 0.058 Uiso 1 1 calc R A .
H9B H 0.8516 0.0576 0.2354 0.058 Uiso 1 1 calc R . .
H9C H 0.7708 -0.0187 0.2086 0.058 Uiso 1 1 calc R . .
C10 C 0.8332(2) 0.2564(2) 0.21379(19) 0.0346(7) Uani 1 1 d . . .
H10A H 0.7933 0.2847 0.2488 0.052 Uiso 1 1 calc R A .
H10B H 0.8674 0.3040 0.1887 0.052 Uiso 1 1 calc R . .
H10C H 0.8834 0.2154 0.2380 0.052 Uiso 1 1 calc R . .
N1 N 0.9074(2) 0.03513(19) 0.08099(16) 0.0246(6) Uani 0.90 1 d PD A 1
C11 C 0.8814(3) -0.0534(2) 0.0853(2) 0.0314(8) Uani 0.90 1 d PD A 1
H11 H 0.8171 -0.0772 0.0690 0.038 Uiso 0.90 1 calc PR A 1
C12 C 0.9599(3) -0.1052(3) 0.1166(2) 0.0371(9) Uani 0.90 1 d PD A 1
H12 H 0.9598 -0.1687 0.1267 0.045 Uiso 0.90 1 calc PR A 1
C13 C 1.0371(4) -0.0456(3) 0.1296(2) 0.0344(12) Uani 0.90 1 d PD A 1
H13 H 1.1032 -0.0608 0.1494 0.041 Uiso 0.90 1 calc PR A 1
N2 N 1.0047(2) 0.0394(2) 0.10971(16) 0.0285(6) Uani 0.90 1 d PD A 1
C14 C 1.0743(3) 0.1146(2) 0.0997(2) 0.0321(8) Uani 0.90 1 d PD A 1
H14A H 1.0996 0.1078 0.0524 0.039 Uiso 0.90 1 calc PR A 1
H14B H 1.1328 0.1089 0.1358 0.039 Uiso 0.90 1 calc PR A 1
C15 C 1.0310(7) 0.2087(3) 0.1048(2) 0.0293(9) Uani 0.90 1 d PD A 1
H15A H 0.9838 0.2089 0.1421 0.035 Uiso 0.90 1 calc PR A 1
H15B H 1.0863 0.2518 0.1195 0.035 Uiso 0.90 1 calc PR A 1
C19 C 0.7684(3) 0.2704(3) -0.0916(2) 0.0346(8) Uani 0.90 1 d PD A 1
H19A H 0.7231 0.2223 -0.0776 0.052 Uiso 0.90 1 calc PR A 1
H19B H 0.7814 0.2615 -0.1413 0.052 Uiso 0.90 1 calc PR A 1
H19C H 0.7368 0.3302 -0.0864 0.052 Uiso 0.90 1 calc PR A 1
N4 N 0.8635(2) 0.26631(19) -0.04625(15) 0.0247(6) Uani 0.90 1 d PD A 1
C18 C 0.8815(3) 0.2171(3) 0.01361(19) 0.0206(7) Uani 0.90 1 d PD A 1
N3 N 0.9778(2) 0.24125(19) 0.03826(16) 0.0235(5) Uani 0.90 1 d PD A 1
C16 C 1.0179(3) 0.3030(2) -0.0065(2) 0.0283(7) Uani 0.90 1 d PD A 1
H16 H 1.0833 0.3293 -0.0006 0.034 Uiso 0.90 1 calc PR A 1
C17 C 0.9457(5) 0.3187(4) -0.0601(3) 0.0285(11) Uani 0.90 1 d PD A 1
H17 H 0.9505 0.3579 -0.0997 0.034 Uiso 0.90 1 calc PR A 1
C19A C 0.866(2) -0.0975(19) 0.0996(18) 0.031(7) Uani 0.10 1 d PDU A 2
H19D H 0.8005 -0.0691 0.0871 0.047 Uiso 0.10 1 calc PR A 2
H19E H 0.8650 -0.1314 0.1441 0.047 Uiso 0.10 1 calc PR A 2
H19F H 0.8815 -0.1395 0.0617 0.047 Uiso 0.10 1 calc PR A 2
N4A N 0.9439(15) -0.0267(14) 0.1082(13) 0.026(3) Uani 0.10 1 d PD A 2
C18A C 0.9278(17) 0.0639(15) 0.0969(18) 0.026(3) Uani 0.10 1 d PD A 2
C17A C 1.037(2) -0.038(2) 0.146(3) 0.026(3) Uani 0.10 1 d PD A 2
H17B H 1.0605 -0.0906 0.1722 0.031 Uiso 0.10 1 calc PR A 2
N3A N 1.0158(16) 0.1067(14) 0.1215(13) 0.026(3) Uani 0.10 1 d PDU A 2
C16A C 1.0895(15) 0.0395(16) 0.1364(15) 0.026(3) Uani 0.10 1 d PD A 2
H16B H 1.1605 0.0469 0.1395 0.031 Uiso 0.10 1 calc PR A 2
N1A N 0.868(2) 0.215(3) -0.0048(19) 0.033(3) Uani 0.10 1 d PDU A 2
C11A C 0.811(2) 0.255(2) -0.0584(17) 0.033(3) Uani 0.10 1 d PD A 2
H11B H 0.7426 0.2396 -0.0719 0.040 Uiso 0.10 1 calc PR A 2
C12A C 0.864(2) 0.321(2) -0.0912(15) 0.033(3) Uani 0.10 1 d PD A 2
H12B H 0.8426 0.3549 -0.1328 0.040 Uiso 0.10 1 calc PR A 2
C13A C 0.953(4) 0.327(5) -0.050(4) 0.033(3) Uani 0.10 1 d PD A 2
H13B H 1.0044 0.3700 -0.0563 0.040 Uiso 0.10 1 calc PR A 2
N2A N 0.9571(17) 0.2611(19) 0.0006(14) 0.033(3) Uani 0.10 1 d PD A 2
C14A C 1.0488(19) 0.225(2) 0.0395(15) 0.033(3) Uani 0.10 1 d PD A 2
H14C H 1.1037 0.2704 0.0376 0.040 Uiso 0.10 1 calc PR A 2
H14D H 1.0692 0.1687 0.0160 0.040 Uiso 0.10 1 calc PR A 2
C15A C 1.035(7) 0.2047(19) 0.1157(19) 0.026(3) Uani 0.10 1 d PD A 2
H15C H 1.0963 0.2218 0.1465 0.031 Uiso 0.10 1 calc PR A 2
H15D H 0.9775 0.2400 0.1309 0.031 Uiso 0.10 1 calc PR A 2
B1 B 0.1906(2) 0.8981(2) 0.36538(17) 0.0197(6) Uani 1 1 d . . .
C20 C 0.1304(2) 0.99624(18) 0.35992(15) 0.0211(5) Uani 1 1 d . . .
C21 C 0.1431(2) 1.0612(2) 0.30716(17) 0.0269(6) Uani 1 1 d . . .
H21 H 0.1902 1.0492 0.2737 0.032 Uiso 1 1 calc R . .
C22 C 0.0889(3) 1.1431(2) 0.30188(18) 0.0307(7) Uani 1 1 d . . .
H22 H 0.0990 1.1851 0.2649 0.037 Uiso 1 1 calc R . .
C23 C 0.0205(2) 1.1632(2) 0.35043(18) 0.0292(6) Uani 1 1 d . . .
H23 H -0.0143 1.2198 0.3482 0.035 Uiso 1 1 calc R . .
C24 C 0.0036(2) 1.0996(2) 0.40222(17) 0.0264(6) Uani 1 1 d . . .
H24 H -0.0447 1.1117 0.4349 0.032 Uiso 1 1 calc R . .
C25 C 0.0574(2) 1.0177(2) 0.40645(16) 0.0236(6) Uani 1 1 d . . .
H25 H 0.0442 0.9747 0.4421 0.028 Uiso 1 1 calc R . .
C26 C 0.21358(18) 0.86973(18) 0.45050(15) 0.0200(5) Uani 1 1 d . . .
C27 C 0.2472(2) 0.93534(19) 0.50218(15) 0.0208(5) Uani 1 1 d . . .
H27 H 0.2535 0.9970 0.4876 0.025 Uiso 1 1 calc R . .
C28 C 0.2713(2) 0.9140(2) 0.57263(15) 0.0230(6) Uani 1 1 d . . .
H28 H 0.2969 0.9602 0.6047 0.028 Uiso 1 1 calc R . .
C29 C 0.2585(2) 0.8259(2) 0.59735(18) 0.0302(7) Uani 1 1 d . . .
H29 H 0.2740 0.8113 0.6461 0.036 Uiso 1 1 calc R . .
C30 C 0.2226(2) 0.7597(2) 0.54879(19) 0.0308(7) Uani 1 1 d . . .
H30 H 0.2120 0.6991 0.5645 0.037 Uiso 1 1 calc R . .
C31 C 0.2021(2) 0.7816(2) 0.47718(18) 0.0256(6) Uani 1 1 d . . .
H31 H 0.1792 0.7346 0.4450 0.031 Uiso 1 1 calc R . .
C32 C 0.1210(2) 0.81931(19) 0.32314(15) 0.0217(5) Uani 1 1 d . . .
C33 C 0.0188(2) 0.8308(2) 0.30144(15) 0.0222(5) Uani 1 1 d . . .
H33 H -0.0117 0.8879 0.3099 0.027 Uiso 1 1 calc R . .
C34 C -0.0405(2) 0.7622(2) 0.26789(16) 0.0260(6) Uani 1 1 d . . .
H34 H -0.1097 0.7735 0.2539 0.031 Uiso 1 1 calc R . .
C35 C 0.0004(2) 0.6780(2) 0.25483(17) 0.0290(6) Uani 1 1 d . . .
H35 H -0.0404 0.6309 0.2328 0.035 Uiso 1 1 calc R . .
C36 C 0.1020(2) 0.6633(2) 0.2745(2) 0.0337(7) Uani 1 1 d . . .
H36 H 0.1319 0.6062 0.2652 0.040 Uiso 1 1 calc R . .
C37 C 0.1601(2) 0.7329(2) 0.30791(19) 0.0312(7) Uani 1 1 d . . .
H37 H 0.2295 0.7215 0.3211 0.037 Uiso 1 1 calc R . .
C38 C 0.2983(2) 0.90946(18) 0.33015(15) 0.0204(5) Uani 1 1 d . . .
C39 C 0.3866(2) 0.9427(2) 0.36828(16) 0.0234(6) Uani 1 1 d . . .
H39 H 0.3846 0.9583 0.4169 0.028 Uiso 1 1 calc R . .
C40 C 0.4765(2) 0.9537(2) 0.33775(18) 0.0283(6) Uani 1 1 d . . .
H40 H 0.5343 0.9759 0.3657 0.034 Uiso 1 1 calc R . .
C41 C 0.4825(2) 0.9325(2) 0.26714(18) 0.0284(6) Uani 1 1 d . . .
H41 H 0.5443 0.9395 0.2466 0.034 Uiso 1 1 calc R . .
C42 C 0.3973(2) 0.9009(2) 0.22632(17) 0.0275(6) Uani 1 1 d . . .
H42 H 0.4000 0.8871 0.1775 0.033 Uiso 1 1 calc R . .
C43 C 0.3076(2) 0.8898(2) 0.25809(16) 0.0261(6) Uani 1 1 d . . .
H43 H 0.2500 0.8678 0.2297 0.031 Uiso 1 1 calc R . .

loop_
_atom_site_aniso_label
_atom_site_aniso_U_11
_atom_site_aniso_U_22
_atom_site_aniso_U_33
_atom_site_aniso_U_23
_atom_site_aniso_U_13
_atom_site_aniso_U_12
Ir1 0.01643(5) 0.01725(5) 0.02201(5) -0.00152(4) 0.00107(3) -0.00267(4)
Cl1 0.0312(4) 0.0356(4) 0.0316(4) -0.0109(3) 0.0009(3) -0.0070(3)
C1 0.0203(13) 0.0229(13) 0.0301(15) 0.0005(11) 0.0073(11) 0.0008(10)
C2 0.0208(13) 0.0289(15) 0.0300(15) -0.0010(12) 0.0048(11) -0.0013(11)
C3 0.0231(13) 0.0216(14) 0.0288(15) -0.0018(11) 0.0054(11) -0.0062(11)
C4 0.0276(14) 0.0248(14) 0.0226(13) 0.0001(11) 0.0058(11) 0.0001(11)
C5 0.0213(13) 0.0232(13) 0.0269(14) -0.0041(11) 0.0048(11) -0.0031(10)
C6 0.0405(19) 0.0207(14) 0.047(2) 0.0027(14) 0.0145(16) 0.0028(13)
C7 0.0174(14) 0.056(2) 0.042(2) -0.0009(17) -0.0029(13) 0.0034(14)
C8 0.0385(19) 0.0327(17) 0.044(2) -0.0072(15) 0.0142(15) -0.0176(14)
C9 0.052(2) 0.0378(19) 0.0257(16) 0.0077(14) 0.0062(15) 0.0083(16)
C10 0.0277(16) 0.0402(18) 0.0361(18) -0.0149(15) 0.0039(13) -0.0050(13)
N1 0.0243(14) 0.0193(13) 0.0304(16) -0.0005(11) 0.0030(11) 0.0008(11)
C11 0.041(2) 0.0204(16) 0.0342(19) 0.0003(14) 0.0101(16) -0.0029(14)
C12 0.054(2) 0.0212(15) 0.038(2) 0.0044(15) 0.0104(18) 0.0074(16)
C13 0.039(2) 0.033(2) 0.030(3) 0.0021(17) -0.0002(18) 0.0159(16)
N2 0.0261(14) 0.0255(14) 0.0327(16) 0.0045(12) -0.0033(12) 0.0066(11)
C14 0.0263(17) 0.0334(19) 0.0362(19) 0.0004(15) 0.0002(14) 0.0013(14)
C15 0.0233(18) 0.0324(19) 0.030(2) -0.0027(15) -0.007(2) -0.0049(16)
C19 0.0323(19) 0.037(2) 0.0320(19) 0.0024(15) -0.0105(15) 0.0028(15)
N4 0.0230(13) 0.0248(13) 0.0254(14) 0.0020(11) -0.0017(11) 0.0020(11)
C18 0.0184(15) 0.0199(14) 0.0238(19) 0.0001(14) 0.0034(12) -0.0004(11)
N3 0.0199(13) 0.0219(13) 0.0282(14) 0.0037(11) 0.0000(11) -0.0016(10)
C16 0.0238(16) 0.0244(16) 0.0377(19) 0.0019(14) 0.0080(14) -0.0046(12)
C17 0.036(2) 0.022(2) 0.028(3) 0.003(2) 0.0098(16) -0.0001(14)
C19A 0.032(8) 0.030(8) 0.031(8) 0.001(5) 0.002(5) 0.002(5)
N4A 0.020(4) 0.033(5) 0.026(4) 0.001(4) 0.006(4) 0.007(4)
C18A 0.020(4) 0.033(5) 0.026(4) 0.001(4) 0.006(4) 0.007(4)
C17A 0.020(4) 0.033(5) 0.026(4) 0.001(4) 0.006(4) 0.007(4)
N3A 0.020(4) 0.033(5) 0.026(4) 0.001(4) 0.006(4) 0.007(4)
C16A 0.020(4) 0.033(5) 0.026(4) 0.001(4) 0.006(4) 0.007(4)
N1A 0.033(5) 0.034(5) 0.035(5) -0.003(4) 0.013(4) -0.004(4)
C11A 0.033(5) 0.034(5) 0.035(5) -0.003(4) 0.013(4) -0.004(4)
C12A 0.033(5) 0.034(5) 0.035(5) -0.003(4) 0.013(4) -0.004(4)
C13A 0.033(5) 0.034(5) 0.035(5) -0.003(4) 0.013(4) -0.004(4)
N2A 0.033(5) 0.034(5) 0.035(5) -0.003(4) 0.013(4) -0.004(4)
C14A 0.033(5) 0.034(5) 0.035(5) -0.003(4) 0.013(4) -0.004(4)
C15A 0.020(4) 0.033(5) 0.026(4) 0.001(4) 0.006(4) 0.007(4)
B1 0.0160(13) 0.0163(12) 0.0263(15) -0.0006(11) -0.0009(11) 0.0008(10)
C20 0.0166(12) 0.0187(12) 0.0269(14) -0.0036(10) -0.0030(10) -0.0007(9)
C21 0.0252(14) 0.0246(14) 0.0304(15) -0.0003(12) 0.0008(12) 0.0018(11)
C22 0.0349(16) 0.0236(15) 0.0321(16) 0.0042(12) -0.0034(13) 0.0009(12)
C23 0.0266(15) 0.0231(13) 0.0358(17) -0.0018(12) -0.0072(12) 0.0062(11)
C24 0.0183(13) 0.0294(14) 0.0303(15) -0.0047(12) -0.0040(11) 0.0051(11)
C25 0.0198(13) 0.0222(13) 0.0284(14) 0.0010(11) -0.0001(11) 0.0028(10)
C26 0.0116(10) 0.0186(12) 0.0296(14) -0.0004(10) 0.0010(9) 0.0014(9)
C27 0.0155(11) 0.0190(12) 0.0277(14) 0.0004(10) 0.0002(10) -0.0014(9)
C28 0.0181(12) 0.0268(14) 0.0225(14) 0.0039(11) -0.0068(10) -0.0011(10)
C29 0.0232(14) 0.0370(17) 0.0301(16) 0.0102(13) 0.0008(12) 0.0055(12)
C30 0.0224(14) 0.0241(14) 0.0463(19) 0.0104(13) 0.0051(13) 0.0018(11)
C31 0.0188(13) 0.0190(13) 0.0392(17) 0.0024(12) 0.0035(11) -0.0009(10)
C32 0.0187(12) 0.0206(13) 0.0256(14) -0.0012(10) 0.0020(10) -0.0021(10)
C33 0.0199(12) 0.0225(13) 0.0237(13) -0.0010(11) 0.0005(10) -0.0023(10)
C34 0.0190(13) 0.0318(15) 0.0266(14) -0.0016(12) -0.0011(11) -0.0076(11)
C35 0.0240(14) 0.0307(16) 0.0324(16) -0.0087(13) 0.0033(12) -0.0112(12)
C36 0.0277(16) 0.0249(14) 0.049(2) -0.0139(14) 0.0058(14) -0.0045(12)
C37 0.0204(14) 0.0252(15) 0.047(2) -0.0109(13) -0.0008(13) -0.0009(11)
C38 0.0184(12) 0.0161(12) 0.0263(13) -0.0013(10) -0.0006(10) 0.0007(9)
C39 0.0196(13) 0.0245(14) 0.0255(14) -0.0005(11) -0.0015(10) -0.0018(10)
C40 0.0178(13) 0.0294(15) 0.0370(17) 0.0068(13) -0.0017(11) -0.0022(11)
C41 0.0231(14) 0.0258(14) 0.0370(17) 0.0063(12) 0.0072(12) 0.0038(11)
C42 0.0277(15) 0.0275(14) 0.0274(15) 0.0013(12) 0.0034(11) 0.0016(12)
C43 0.0241(14) 0.0257(14) 0.0281(15) -0.0027(11) 0.0011(11) 0.0008(11)

loop_
_atom_type_symbol
_atom_type_description
_atom_type_scat_dispersion_real
_atom_type_scat_dispersion_imag
_atom_type_scat_source
C C 0.0033 0.0016 'International Tables Vol C Tables 4.2.6.8 and 6.1.1.4'
H H 0.0000 0.0000 'International Tables Vol C Tables 4.2.6.8 and 6.1.1.4'
N N 0.0061 0.0033 'International Tables Vol C Tables 4.2.6.8 and 6.1.1.4'
B B 0.0013 0.0007 'International Tables Vol C Tables 4.2.6.8 and 6.1.1.4'
Cl Cl 0.1484 0.1585 'International Tables Vol C Tables 4.2.6.8 and 6.1.1.4'
Ir Ir -1.4442 7.9887 'International Tables Vol C Tables 4.2.6.8 and 6.1.1.4'

loop_
_geom_angle_atom_site_label_1
_geom_angle_atom_site_label_2
_geom_angle_atom_site_label_3
_geom_angle
C18 Ir1 N1A 10.2(9)
C18 Ir1 N1 91.30(14)
N1A Ir1 N1 94.8(11)
C18 Ir1 C18A 84.0(8)
N1A Ir1 C18A 89.8(13)
N1 Ir1 C18A 15.5(7)
C18 Ir1 C5 105.64(13)
N1A Ir1 C5 112.9(12)
N1 Ir1 C5 111.92(12)
C18A Ir1 C5 100.7(9)
C18 Ir1 C1 95.45(15)
N1A Ir1 C1 96.8(13)
N1 Ir1 C1 150.66(12)
C18A Ir1 C1 137.9(9)
C5 Ir1 C1 38.83(11)
C18 Ir1 C2 119.77(14)
N1A Ir1 C2 115.4(11)
N1 Ir1 C2 148.85(12)
C18A Ir1 C2 153.9(9)
C5 Ir1 C2 64.47(11)
C1 Ir1 C2 38.01(11)
C18 Ir1 C4 142.38(13)
N1A Ir1 C4 151.0(12)
N1 Ir1 C4 93.86(12)
C18A Ir1 C4 91.3(10)
C5 Ir1 C4 38.66(11)
C1 Ir1 C4 64.04(11)
C2 Ir1 C4 63.56(11)
C18 Ir1 C3 157.74(14)
N1A Ir1 C3 153.6(10)
N1 Ir1 C3 110.75(11)
C18A Ir1 C3 116.6(8)
C5 Ir1 C3 64.07(11)
C1 Ir1 C3 63.87(11)
C2 Ir1 C3 38.44(11)
C4 Ir1 C3 37.26(11)
C18 Ir1 Cl1 91.82(10)
N1A Ir1 Cl1 82.7(11)
N1 Ir1 Cl1 83.52(8)
C18A Ir1 Cl1 97.4(9)
C5 Ir1 Cl1 155.93(8)
C1 Ir1 Cl1 124.63(8)
C2 Ir1 Cl1 92.61(8)
C4 Ir1 Cl1 125.79(8)
C3 Ir1 Cl1 93.64(8)
C2 C1 C5 108.2(3)
C2 C1 C6 126.8(3)
C5 C1 C6 124.9(3)
C2 C1 Ir1 71.40(17)
C5 C1 Ir1 69.95(16)
C6 C1 Ir1 126.9(2)
C1 C2 C3 108.2(3)
C1 C2 C7 127.3(3)
C3 C2 C7 124.2(3)
C1 C2 Ir1 70.60(16)
C3 C2 Ir1 72.11(17)
C7 C2 Ir1 127.3(2)
C4 C3 C2 107.8(2)
C4 C3 C8 128.5(3)
C2 C3 C8 123.6(3)
C4 C3 Ir1 71.12(17)
C2 C3 Ir1 69.45(16)
C8 C3 Ir1 126.4(2)
C3 C4 C5 108.4(3)
C3 C4 C9 126.9(3)
C5 C4 C9 124.7(3)
C3 C4 Ir1 71.61(17)
C5 C4 Ir1 68.56(16)
C9 C4 Ir1 125.9(2)
C1 C5 C4 107.4(2)
C1 C5 C10 125.0(3)
C4 C5 C10 126.2(3)
C1 C5 Ir1 71.21(17)
C4 C5 Ir1 72.78(16)
C10 C5 Ir1 132.0(2)
C1 C6 H6A 109.5
C1 C6 H6B 109.5
H6A C6 H6B 109.5
C1 C6 H6C 109.5
H6A C6 H6C 109.5
H6B C6 H6C 109.5
C2 C7 H7A 109.5
C2 C7 H7B 109.5
H7A C7 H7B 109.5
C2 C7 H7C 109.5
H7A C7 H7C 109.5
H7B C7 H7C 109.5
C3 C8 H8A 109.5
C3 C8 H8B 109.5
H8A C8 H8B 109.5
C3 C8 H8C 109.5
H8A C8 H8C 109.5
H8B C8 H8C 109.5
C4 C9 H9A 109.5
C4 C9 H9B 109.5
H9A C9 H9B 109.5
C4 C9 H9C 109.5
H9A C9 H9C 109.5
H9B C9 H9C 109.5
C5 C10 H10A 109.5
C5 C10 H10B 109.5
H10A C10 H10B 109.5
C5 C10 H10C 109.5
H10A C10 H10C 109.5
H10B C10 H10C 109.5
C11 N1 N2 105.2(3)
C11 N1 Ir1 118.2(3)
N2 N1 Ir1 133.3(2)
N1 C11 C12 111.4(4)
N1 C11 H11 124.3
C12 C11 H11 124.3
C13 C12 C11 104.9(3)
C13 C12 H12 127.5
C11 C12 H12 127.5
C12 C13 N2 108.8(4)
C12 C13 H13 125.6
N2 C13 H13 125.6
N1 N2 C13 109.6(3)
N1 N2 C14 125.1(3)
C13 N2 C14 122.4(3)
N2 C14 C15 115.5(4)
N2 C14 H14A 108.4
C15 C14 H14A 108.4
N2 C14 H14B 108.4
C15 C14 H14B 108.4
H14A C14 H14B 107.5
N3 C15 C14 113.7(3)
N3 C15 H15A 108.8
C14 C15 H15A 108.8
N3 C15 H15B 108.8
C14 C15 H15B 108.8
H15A C15 H15B 107.7
C18 N4 C17 112.1(3)
C18 N4 C19 126.2(3)
C17 N4 C19 121.6(3)
N4 C18 N3 103.6(3)
N4 C18 Ir1 131.2(3)
N3 C18 Ir1 125.0(2)
C18 N3 C16 111.5(3)
C18 N3 C15 124.8(4)
C16 N3 C15 123.7(4)
C17 C16 N3 106.3(3)
C17 C16 H16 126.8
N3 C16 H16 126.8
C16 C17 N4 106.5(3)
C16 C17 H17 126.7
N4 C17 H17 126.7
N4A C19A H19D 109.5
N4A C19A H19E 109.5
H19D C19A H19E 109.5
N4A C19A H19F 109.5
H19D C19A H19F 109.5
H19E C19A H19F 109.5
C18A N4A C17A 108.9(16)
C18A N4A C19A 125.1(19)
C17A N4A C19A 124.2(19)
N4A C18A N3A 106.0(16)
N4A C18A Ir1 129.1(15)
N3A C18A Ir1 124.2(15)
C16A C17A N4A 106.1(18)
C16A C17A H17B 126.9
N4A C17A H17B 126.9
C18A N3A C16A 108.0(16)
C18A N3A C15A 125(4)
C16A N3A C15A 125(4)
C17A C16A N3A 105.0(17)
C17A C16A H16B 127.5
N3A C16A H16B 127.5
C11A N1A N2A 105.3(18)
C11A N1A Ir1 116(2)
N2A N1A Ir1 135(2)
N1A C11A C12A 111.7(19)
N1A C11A H11B 124.1
C12A C11A H11B 124.1
C13A C12A C11A 104.0(18)
C13A C12A H12B 128.0
C11A C12A H12B 128.0
N2A C13A C12A 109.6(19)
N2A C13A H13B 125.2
C12A C13A H13B 125.2
C13A N2A N1A 108.9(18)
C13A N2A C14A 126(3)
N1A N2A C14A 123(3)
N2A C14A C15A 112(4)
N2A C14A H14C 109.1
C15A C14A H14C 109.1
N2A C14A H14D 109.1
C15A C14A H14D 109.1
H14C C14A H14D 107.8
N3A C15A C14A 108(2)
N3A C15A H15C 110.1
C14A C15A H15C 110.1
N3A C15A H15D 110.1
C14A C15A H15D 110.1
H15C C15A H15D 108.5
C32 B1 C20 109.5(2)
C32 B1 C38 110.4(2)
C20 B1 C38 109.0(2)
C32 B1 C26 109.8(2)
C20 B1 C26 108.9(2)
C38 B1 C26 109.2(2)
C21 C20 C25 115.5(3)
C21 C20 B1 123.2(3)
C25 C20 B1 121.2(3)
C22 C21 C20 122.5(3)
C22 C21 H21 118.8
C20 C21 H21 118.8
C23 C22 C21 120.2(3)
C23 C22 H22 119.9
C21 C22 H22 119.9
C24 C23 C22 119.2(3)
C24 C23 H23 120.4
C22 C23 H23 120.4
C23 C24 C25 120.1(3)
C23 C24 H24 120.0
C25 C24 H24 120.0
C24 C25 C20 122.5(3)
C24 C25 H25 118.7
C20 C25 H25 118.7
C31 C26 C27 114.6(3)
C31 C26 B1 124.3(3)
C27 C26 B1 121.1(2)
C28 C27 C26 123.0(3)
C28 C27 H27 118.5
C26 C27 H27 118.5
C27 C28 C29 120.8(3)
C27 C28 H28 119.6
C29 C28 H28 119.6
C28 C29 C30 118.1(3)
C28 C29 H29 120.9
C30 C29 H29 120.9
C29 C30 C31 120.4(3)
C29 C30 H30 119.8
C31 C30 H30 119.8
C30 C31 C26 123.0(3)
C30 C31 H31 118.5
C26 C31 H31 118.5
C33 C32 C37 114.7(3)
C33 C32 B1 123.4(2)
C37 C32 B1 121.9(2)
C34 C33 C32 122.9(3)
C34 C33 H33 118.6
C32 C33 H33 118.6
C35 C34 C33 120.6(3)
C35 C34 H34 119.7
C33 C34 H34 119.7
C34 C35 C36 118.9(3)
C34 C35 H35 120.6
C36 C35 H35 120.6
C35 C36 C37 119.6(3)
C35 C36 H36 120.2
C37 C36 H36 120.2
C36 C37 C32 123.3(3)
C36 C37 H37 118.4
C32 C37 H37 118.4
C39 C38 C43 114.8(3)
C39 C38 B1 123.1(3)
C43 C38 B1 122.0(2)
C40 C39 C38 122.7(3)
C40 C39 H39 118.7
C38 C39 H39 118.7
C41 C40 C39 120.5(3)
C41 C40 H40 119.7
C39 C40 H40 119.7
C40 C41 C42 119.5(3)
C40 C41 H41 120.3
C42 C41 H41 120.3
C41 C42 C43 119.2(3)
C41 C42 H42 120.4
C43 C42 H42 120.4
C42 C43 C38 123.3(3)
C42 C43 H43 118.4
C38 C43 H43 118.4

loop_
_geom_bond_atom_site_label_1
_geom_bond_atom_site_label_2
_geom_bond_distance
Ir1 C18 2.026(4)
Ir1 N1A 2.11(3)
Ir1 N1 2.111(3)
Ir1 C18A 2.12(2)
Ir1 C5 2.155(3)
Ir1 C1 2.172(3)
Ir1 C2 2.182(3)
Ir1 C4 2.211(3)
Ir1 C3 2.218(3)
Ir1 Cl1 2.4162(8)
C1 C2 1.418(4)
C1 C5 1.438(4)
C1 C6 1.500(4)
C2 C3 1.449(4)
C2 C7 1.500(4)
C3 C4 1.415(4)
C3 C8 1.501(4)
C4 C5 1.446(4)
C4 C9 1.503(4)
C5 C10 1.503(4)
C6 H6A 0.9800
C6 H6B 0.9800
C6 H6C 0.9800
C7 H7A 0.9800
C7 H7B 0.9800
C7 H7C 0.9800
C8 H8A 0.9800
C8 H8B 0.9800
C8 H8C 0.9800
C9 H9A 0.9800
C9 H9B 0.9800
C9 H9C 0.9800
C10 H10A 0.9800
C10 H10B 0.9800
C10 H10C 0.9800
N1 C11 1.347(4)
N1 N2 1.359(4)
C11 C12 1.379(5)
C11 H11 0.9500
C12 C13 1.355(6)
C12 H12 0.9500
C13 N2 1.359(5)
C13 H13 0.9500
N2 C14 1.464(5)
C14 C15 1.501(7)
C14 H14A 0.9900
C14 H14B 0.9900
C15 N3 1.464(6)
C15 H15A 0.9900
C15 H15B 0.9900
C19 N4 1.465(4)
C19 H19A 0.9800
C19 H19B 0.9800
C19 H19C 0.9800
N4 C18 1.345(4)
N4 C17 1.383(6)
C18 N3 1.370(4)
N3 C16 1.380(4)
C16 C17 1.351(6)
C16 H16 0.9500
C17 H17 0.9500
C19A N4A 1.464(17)
C19A H19D 0.9800
C19A H19E 0.9800
C19A H19F 0.9800
N4A C18A 1.357(17)
N4A C17A 1.384(19)
C18A N3A 1.372(18)
C17A C16A 1.355(19)
C17A H17B 0.9500
N3A C16A 1.400(17)
N3A C15A 1.464(6)
C16A H16B 0.9500
N1A C11A 1.345(19)
N1A N2A 1.363(18)
C11A C12A 1.379(18)
C11A H11B 0.9500
C12A C13A 1.36(2)
C12A H12B 0.9500
C13A N2A 1.356(19)
C13A H13B 0.9500
N2A C14A 1.464(5)
C14A C15A 1.501(7)
C14A H14C 0.9900
C14A H14D 0.9900
C15A H15C 0.9900
C15A H15D 0.9900
B1 C32 1.640(4)
B1 C20 1.644(4)
B1 C38 1.649(4)
B1 C26 1.663(4)
C20 C21 1.401(4)
C20 C25 1.408(4)
C21 C22 1.399(4)
C21 H21 0.9500
C22 C23 1.386(5)
C22 H22 0.9500
C23 C24 1.385(5)
C23 H23 0.9500
C24 C25 1.396(4)
C24 H24 0.9500
C25 H25 0.9500
C26 C31 1.399(4)
C26 C27 1.413(4)
C27 C28 1.376(4)
C27 H27 0.9500
C28 C29 1.389(4)
C28 H28 0.9500
C29 C30 1.389(5)
C29 H29 0.9500
C30 C31 1.394(5)
C30 H30 0.9500
C31 H31 0.9500
C32 C33 1.396(4)
C32 C37 1.408(4)
C33 C34 1.394(4)
C33 H33 0.9500
C34 C35 1.379(5)
C34 H34 0.9500
C35 C36 1.388(5)
C35 H35 0.9500
C36 C37 1.395(4)
C36 H36 0.9500
C37 H37 0.9500
C38 C39 1.408(4)
C38 C43 1.410(4)
C39 C40 1.388(4)
C39 H39 0.9500
C40 C41 1.381(5)
C40 H40 0.9500
C41 C42 1.391(4)
C41 H41 0.9500
C42 C43 1.398(4)
C42 H42 0.9500
C43 H43 0.9500

loop_
_geom_torsion_atom_site_label_1
_geom_torsion_atom_site_label_2
_geom_torsion_atom_site_label_3
_geom_torsion_atom_site_label_4
_geom_torsion
C18 Ir1 C1 C2 133.47(19)
N1A Ir1 C1 C2 123.3(8)
N1 Ir1 C1 C2 -124.1(2)
C18A Ir1 C1 C2 -139.4(11)
C5 Ir1 C1 C2 -118.3(2)
C4 Ir1 C1 C2 -79.55(19)
C3 Ir1 C1 C2 -37.90(18)
Cl1 Ir1 C1 C2 37.5(2)
C18 Ir1 C1 C5 -108.27(18)
N1A Ir1 C1 C5 -118.4(8)
N1 Ir1 C1 C5 -5.8(3)
C18A Ir1 C1 C5 -21.2(11)
C2 Ir1 C1 C5 118.3(2)
C4 Ir1 C1 C5 38.71(16)
C3 Ir1 C1 C5 80.37(18)
Cl1 Ir1 C1 C5 155.73(13)
C18 Ir1 C1 C6 10.9(3)
N1A Ir1 C1 C6 0.7(9)
N1 Ir1 C1 C6 113.4(3)
C18A Ir1 C1 C6 98.0(12)
C5 Ir1 C1 C6 119.2(3)
C2 Ir1 C1 C6 -122.5(4)
C4 Ir1 C1 C6 157.9(3)
C3 Ir1 C1 C6 -160.4(3)
Cl1 Ir1 C1 C6 -85.1(3)
C5 C1 C2 C3 2.1(3)
C6 C1 C2 C3 -174.7(3)
Ir1 C1 C2 C3 62.7(2)
C5 C1 C2 C7 176.8(3)
C6 C1 C2 C7 0.0(5)
Ir1 C1 C2 C7 -122.6(3)
C5 C1 C2 Ir1 -60.6(2)
C6 C1 C2 Ir1 122.6(3)
C18 Ir1 C2 C1 -56.3(2)
N1A Ir1 C2 C1 -66.8(12)
N1 Ir1 C2 C1 128.3(2)
C18A Ir1 C2 C1 97.3(16)
C5 Ir1 C2 C1 37.74(18)
C4 Ir1 C2 C1 80.94(19)
C3 Ir1 C2 C1 117.5(3)
Cl1 Ir1 C2 C1 -149.93(17)
C18 Ir1 C2 C3 -173.84(18)
N1A Ir1 C2 C3 175.7(12)
N1 Ir1 C2 C3 10.8(3)
C18A Ir1 C2 C3 -20.2(17)
C5 Ir1 C2 C3 -79.77(18)
C1 Ir1 C2 C3 -117.5(3)
C4 Ir1 C2 C3 -36.57(17)
Cl1 Ir1 C2 C3 92.57(16)
C18 Ir1 C2 C7 66.4(3)
N1A Ir1 C2 C7 55.9(12)
N1 Ir1 C2 C7 -109.0(3)
C18A Ir1 C2 C7 -140.0(16)
C5 Ir1 C2 C7 160.4(3)
C1 Ir1 C2 C7 122.7(4)
C4 Ir1 C2 C7 -156.4(3)
C3 Ir1 C2 C7 -119.8(4)
Cl1 Ir1 C2 C7 -27.2(3)
C1 C2 C3 C4 -0.6(3)
C7 C2 C3 C4 -175.5(3)
Ir1 C2 C3 C4 61.1(2)
C1 C2 C3 C8 177.5(3)
C7 C2 C3 C8 2.7(5)
Ir1 C2 C3 C8 -120.7(3)
C1 C2 C3 Ir1 -61.7(2)
C7 C2 C3 Ir1 123.4(3)
C18 Ir1 C3 C4 -104.0(3)
N1A Ir1 C3 C4 -127(3)
N1 Ir1 C3 C4 67.71(19)
C18A Ir1 C3 C4 52.0(9)
C5 Ir1 C3 C4 -37.34(17)
C1 Ir1 C3 C4 -80.77(19)
C2 Ir1 C3 C4 -118.2(3)
Cl1 Ir1 C3 C4 152.15(16)
C18 Ir1 C3 C2 14.2(4)
N1A Ir1 C3 C2 -9(3)
N1 Ir1 C3 C2 -174.06(17)
C18A Ir1 C3 C2 170.2(9)
C5 Ir1 C3 C2 80.89(19)
C1 Ir1 C3 C2 37.47(17)
C4 Ir1 C3 C2 118.2(3)
Cl1 Ir1 C3 C2 -89.62(17)
C18 Ir1 C3 C8 131.5(4)
N1A Ir1 C3 C8 109(3)
N1 Ir1 C3 C8 -56.8(3)
C18A Ir1 C3 C8 -72.5(9)
C5 Ir1 C3 C8 -161.8(3)
C1 Ir1 C3 C8 154.8(3)
C2 Ir1 C3 C8 117.3(4)
C4 Ir1 C3 C8 -124.5(4)
Cl1 Ir1 C3 C8 27.7(3)
C2 C3 C4 C5 -1.1(3)
C8 C3 C4 C5 -179.2(3)
Ir1 C3 C4 C5 58.9(2)
C2 C3 C4 C9 178.4(3)
C8 C3 C4 C9 0.4(5)
Ir1 C3 C4 C9 -121.5(3)
C2 C3 C4 Ir1 -60.0(2)
C8 C3 C4 Ir1 121.9(3)
C18 Ir1 C4 C3 143.0(2)
N1A Ir1 C4 C3 133(2)
N1 Ir1 C4 C3 -119.87(18)
C18A Ir1 C4 C3 -135.2(7)
C5 Ir1 C4 C3 119.2(3)
C1 Ir1 C4 C3 80.27(19)
C2 Ir1 C4 C3 37.71(17)
Cl1 Ir1 C4 C3 -35.1(2)
C18 Ir1 C4 C5 23.8(3)
N1A Ir1 C4 C5 14(2)
N1 Ir1 C4 C5 120.98(18)
C18A Ir1 C4 C5 105.7(7)
C1 Ir1 C4 C5 -38.89(17)
C2 Ir1 C4 C5 -81.44(18)
C3 Ir1 C4 C5 -119.2(3)
Cl1 Ir1 C4 C5 -154.24(14)
C18 Ir1 C4 C9 -94.3(3)
N1A Ir1 C4 C9 -104(2)
N1 Ir1 C4 C9 2.9(3)
C18A Ir1 C4 C9 -12.4(7)
C5 Ir1 C4 C9 -118.1(3)
C1 Ir1 C4 C9 -157.0(3)
C2 Ir1 C4 C9 160.5(3)
C3 Ir1 C4 C9 122.7(4)
Cl1 Ir1 C4 C9 87.7(3)
C2 C1 C5 C4 -2.8(3)
C6 C1 C5 C4 174.1(3)
Ir1 C1 C5 C4 -64.3(2)
C2 C1 C5 C10 -169.8(3)
C6 C1 C5 C10 7.1(5)
Ir1 C1 C5 C10 128.7(3)
C2 C1 C5 Ir1 61.5(2)
C6 C1 C5 Ir1 -121.6(3)
C3 C4 C5 C1 2.4(3)
C9 C4 C5 C1 -177.2(3)
Ir1 C4 C5 C1 63.2(2)
C3 C4 C5 C10 169.2(3)
C9 C4 C5 C10 -10.3(5)
Ir1 C4 C5 C10 -129.9(3)
C3 C4 C5 Ir1 -60.8(2)
C9 C4 C5 Ir1 119.6(3)
C18 Ir1 C5 C1 79.01(19)
N1A Ir1 C5 C1 71.4(10)
N1 Ir1 C5 C1 176.94(16)
C18A Ir1 C5 C1 165.7(7)
C2 Ir1 C5 C1 -36.94(17)
C4 Ir1 C5 C1 -115.8(2)
C3 Ir1 C5 C1 -79.81(18)
Cl1 Ir1 C5 C1 -56.0(3)
C18 Ir1 C5 C4 -165.17(18)
N1A Ir1 C5 C4 -172.8(10)
N1 Ir1 C5 C4 -67.23(19)
C18A Ir1 C5 C4 -78.4(7)
C1 Ir1 C5 C4 115.8(2)
C2 Ir1 C5 C4 78.88(18)
C3 Ir1 C5 C4 36.01(17)
Cl1 Ir1 C5 C4 59.8(3)
C18 Ir1 C5 C10 -41.6(3)
N1A Ir1 C5 C10 -49.3(10)
N1 Ir1 C5 C10 56.3(3)
C18A Ir1 C5 C10 45.1(8)
C1 Ir1 C5 C10 -120.6(4)
C2 Ir1 C5 C10 -157.6(3)
C4 Ir1 C5 C10 123.6(4)
C3 Ir1 C5 C10 159.6(3)
Cl1 Ir1 C5 C10 -176.6(2)
C18 Ir1 N1 C11 -151.1(3)
N1A Ir1 N1 C11 -141.5(11)
C18A Ir1 N1 C11 147(4)
C5 Ir1 N1 C11 101.5(3)
C1 Ir1 N1 C11 105.4(3)
C2 Ir1 N1 C11 24.9(4)
C4 Ir1 N1 C11 66.2(3)
C3 Ir1 N1 C11 32.1(3)
Cl1 Ir1 N1 C11 -59.4(3)
C18 Ir1 N1 N2 52.8(3)
N1A Ir1 N1 N2 62.4(11)
C18A Ir1 N1 N2 -9(3)
C5 Ir1 N1 N2 -54.7(3)
C1 Ir1 N1 N2 -50.8(4)
C2 Ir1 N1 N2 -131.3(3)
C4 Ir1 N1 N2 -90.0(3)
C3 Ir1 N1 N2 -124.1(3)
Cl1 Ir1 N1 N2 144.4(3)
N2 N1 C11 C12 0.4(4)
Ir1 N1 C11 C12 -161.9(3)
N1 C11 C12 C13 -1.8(5)
C11 C12 C13 N2 2.5(5)
C11 N1 N2 C13 1.2(4)
Ir1 N1 N2 C13 159.6(3)
C11 N1 N2 C14 162.3(3)
Ir1 N1 N2 C14 -39.4(5)
C12 C13 N2 N1 -2.4(5)
C12 C13 N2 C14 -164.1(4)
N1 N2 C14 C15 43.2(5)
C13 N2 C14 C15 -158.1(4)
N2 C14 C15 N3 -84.5(6)
C17 N4 C18 N3 1.1(5)
C19 N4 C18 N3 -176.0(3)
C17 N4 C18 Ir1 176.7(5)
C19 N4 C18 Ir1 -0.4(6)
N1A Ir1 C18 N4 26(7)
N1 Ir1 C18 N4 136.3(4)
C18A Ir1 C18 N4 150.0(9)
C5 Ir1 C18 N4 -110.5(4)
C1 Ir1 C18 N4 -72.3(4)
C2 Ir1 C18 N4 -41.3(4)
C4 Ir1 C18 N4 -125.7(3)
C3 Ir1 C18 N4 -51.5(6)
Cl1 Ir1 C18 N4 52.7(4)
N1A Ir1 C18 N3 -159(8)
N1 Ir1 C18 N3 -48.9(3)
C18A Ir1 C18 N3 -35.2(9)
C5 Ir1 C18 N3 64.3(4)
C1 Ir1 C18 N3 102.5(3)
C2 Ir1 C18 N3 133.5(3)
C4 Ir1 C18 N3 49.1(5)
C3 Ir1 C18 N3 123.3(4)
Cl1 Ir1 C18 N3 -132.5(3)
N4 C18 N3 C16 -0.9(4)
Ir1 C18 N3 C16 -176.9(3)
N4 C18 N3 C15 177.1(4)
Ir1 C18 N3 C15 1.2(6)
C14 C15 N3 C18 79.6(7)
C14 C15 N3 C16 -102.6(5)
C18 N3 C16 C17 0.3(5)
C15 N3 C16 C17 -177.7(5)
N3 C16 C17 N4 0.4(6)
C18 N4 C17 C16 -1.0(7)
C19 N4 C17 C16 176.3(4)
C17A N4A C18A N3A 6(4)
C19A N4A C18A N3A 171(3)
C17A N4A C18A Ir1 -165(3)
C19A N4A C18A Ir1 0(5)
C18 Ir1 C18A N4A -146(3)
N1A Ir1 C18A N4A -138(3)
N1 Ir1 C18A N4A -28.7(18)
C5 Ir1 C18A N4A 109(3)
C1 Ir1 C18A N4A 122(3)
C2 Ir1 C18A N4A 57(4)
C4 Ir1 C18A N4A 71(3)
C3 Ir1 C18A N4A 43(3)
Cl1 Ir1 C18A N4A -55(3)
C18 Ir1 C18A N3A 45(3)
N1A Ir1 C18A N3A 53(3)
N1 Ir1 C18A N3A 162(6)
C5 Ir1 C18A N3A -60(3)
C1 Ir1 C18A N3A -47(3)
C2 Ir1 C18A N3A -112(2)
C4 Ir1 C18A N3A -98(3)
C3 Ir1 C18A N3A -126(3)
Cl1 Ir1 C18A N3A 136(3)
C18A N4A C17A C16A -19(5)
C19A N4A C17A C16A 175(3)
N4A C18A N3A C16A 10(4)
Ir1 C18A N3A C16A -179(2)
N4A C18A N3A C15A 176(3)
Ir1 C18A N3A C15A -13(5)
N4A C17A C16A N3A 25(4)
C18A N3A C16A C17A -22(4)
C15A N3A C16A C17A 172(3)
C18 Ir1 N1A C11A -146(10)
N1 Ir1 N1A C11A 144(3)
C18A Ir1 N1A C11A 159(3)
C5 Ir1 N1A C11A -99(3)
C1 Ir1 N1A C11A -63(3)
C2 Ir1 N1A C11A -28(4)
C4 Ir1 N1A C11A -109(3)
C3 Ir1 N1A C11A -22(5)
Cl1 Ir1 N1A C11A 62(3)
C18 Ir1 N1A N2A 10(4)
N1 Ir1 N1A N2A -60(4)
C18A Ir1 N1A N2A -45(4)
C5 Ir1 N1A N2A 56(5)
C1 Ir1 N1A N2A 93(4)
C2 Ir1 N1A N2A 128(4)
C4 Ir1 N1A N2A 47(6)
C3 Ir1 N1A N2A 134(3)
Cl1 Ir1 N1A N2A -143(5)
N2A N1A C11A C12A 5(5)
Ir1 N1A C11A C12A 167(3)
N1A C11A C12A C13A -6(6)
C11A C12A C13A N2A 6(8)
C12A C13A N2A N1A -3(8)
C12A C13A N2A C14A 159(4)
C11A N1A N2A C13A -1(6)
Ir1 N1A N2A C13A -159(6)
C11A N1A N2A C14A -164(3)
Ir1 N1A N2A C14A 39(6)
C13A N2A C14A C15A 143(6)
N1A N2A C14A C15A -57(4)
C18A N3A C15A C14A -73(6)
C16A N3A C15A C14A 91(6)
N2A C14A C15A N3A 98(5)
C32 B1 C20 C21 -93.6(3)
C38 B1 C20 C21 27.3(4)
C26 B1 C20 C21 146.3(3)
C32 B1 C20 C25 82.5(3)
C38 B1 C20 C25 -156.6(2)
C26 B1 C20 C25 -37.6(3)
C25 C20 C21 C22 1.6(4)
B1 C20 C21 C22 177.9(3)
C20 C21 C22 C23 0.9(5)
C21 C22 C23 C24 -2.7(5)
C22 C23 C24 C25 2.0(4)
C23 C24 C25 C20 0.6(4)
C21 C20 C25 C24 -2.3(4)
B1 C20 C25 C24 -178.7(3)
C32 B1 C26 C31 17.6(4)
C20 B1 C26 C31 137.5(3)
C38 B1 C26 C31 -103.6(3)
C32 B1 C26 C27 -162.4(2)
C20 B1 C26 C27 -42.5(3)
C38 B1 C26 C27 76.4(3)
C31 C26 C27 C28 2.8(4)
B1 C26 C27 C28 -177.1(3)
C26 C27 C28 C29 -3.3(4)
C27 C28 C29 C30 1.1(4)
C28 C29 C30 C31 1.2(5)
C29 C30 C31 C26 -1.5(5)
C27 C26 C31 C30 -0.4(4)
B1 C26 C31 C30 179.5(3)
C20 B1 C32 C33 -13.7(4)
C38 B1 C32 C33 -133.8(3)
C26 B1 C32 C33 105.8(3)
C20 B1 C32 C37 168.3(3)
C38 B1 C32 C37 48.2(4)
C26 B1 C32 C37 -72.2(4)
C37 C32 C33 C34 0.6(4)
B1 C32 C33 C34 -177.6(3)
C32 C33 C34 C35 0.3(5)
C33 C34 C35 C36 -1.2(5)
C34 C35 C36 C37 1.1(5)
C35 C36 C37 C32 -0.2(6)
C33 C32 C37 C36 -0.6(5)
B1 C32 C37 C36 177.5(3)
C32 B1 C38 C39 -154.6(3)
C20 B1 C38 C39 85.0(3)
C26 B1 C38 C39 -33.8(4)
C32 B1 C38 C43 28.0(4)
C20 B1 C38 C43 -92.3(3)
C26 B1 C38 C43 148.9(3)
C43 C38 C39 C40 -1.2(4)
B1 C38 C39 C40 -178.7(3)
C38 C39 C40 C41 0.5(5)
C39 C40 C41 C42 0.7(5)
C40 C41 C42 C43 -1.1(5)
C41 C42 C43 C38 0.3(5)
C39 C38 C43 C42 0.8(4)
B1 C38 C43 C42 178.3(3)
